data_4508764
loop_
_publ_author_name
'Said, Farouq F.'
'Ong, Tiow-Gan'
'Bazinet, Patrick'
'Yap, Glenn P. A.'
'Richeson, Darrin S.'

_publ_section_title
;
 Linking Hydrogen Dicarboxylate Synthons with Substituted Guanidinium
 Cations:&#x2009; Transforming Rings and Chains into Two- and
 Three-Dimensional Structures
;
_journal_issue 8
_journal_name_full 'Crystal Growth &amp; Design'
_journal_page_first 1848
_journal_paper_doi 10.1021/cg060167p
_journal_volume 6
_journal_year 2006
_chemical_formula_sum 'C14 H27 N3 O4'
_chemical_formula_weight 301.39
_chemical_name_systematic
; 
 ? 
;
_space_group_IT_number 61
_symmetry_cell_setting orthorhombic
_symmetry_space_group_name_Hall '-P 2ac 2ab'
_symmetry_space_group_name_H-M 'P b c a'
_atom_sites_solution_hydrogens geom
_atom_sites_solution_primary direct
_atom_sites_solution_secondary difmap
_audit_creation_method SHELXL-97
_cell_angle_alpha 90.00
_cell_angle_beta 90.00
_cell_angle_gamma 90.00
_cell_formula_units_Z 8
_cell_length_a 11.1187(17)
_cell_length_b 16.862(3)
_cell_length_c 18.577(5)
_cell_measurement_reflns_used 932
_cell_measurement_temperature 120(2)
_cell_measurement_theta_max 21.38
_cell_measurement_theta_min 2.45
_cell_volume 3482.9(12)
_computing_cell_refinement 'SHELXTL, Sheldrick (2001)'
_computing_data_collection 'SMART, Bruker (2002)'
_computing_data_reduction 'SHELXTL, Sheldrick (2001)'
_computing_molecular_graphics 'SHELXTL, Sheldrick (2001)'
_computing_publication_material 'SHELXTL, Sheldrick (2001)'
_computing_structure_refinement 'SHELXL-97 (Sheldrick, 1997)'
_computing_structure_solution 'SHELXS-97 (Sheldrick, 1990)'
_diffrn_ambient_temperature 120(2)
_diffrn_detector_area_resol_mean 836.6
_diffrn_measured_fraction_theta_full 1.000
_diffrn_measured_fraction_theta_max 0.965
_diffrn_measurement_device_type 'Bruker AXS APEX diffractometer'
_diffrn_measurement_method \w
_diffrn_radiation_monochromator graphite
_diffrn_radiation_source 'fine-focus sealed tube'
_diffrn_radiation_type MoK\a
_diffrn_radiation_wavelength 0.71073
_diffrn_reflns_av_R_equivalents 0.0583
_diffrn_reflns_av_sigmaI/netI 0.0355
_diffrn_reflns_limit_h_max 14
_diffrn_reflns_limit_h_min -14
_diffrn_reflns_limit_k_max 21
_diffrn_reflns_limit_k_min -22
_diffrn_reflns_limit_l_max 24
_diffrn_reflns_limit_l_min -24
_diffrn_reflns_number 37504
_diffrn_reflns_theta_full 25.00
_diffrn_reflns_theta_max 28.34
_diffrn_reflns_theta_min 2.19
_diffrn_standards_decay_% <1
_exptl_absorpt_coefficient_mu 0.084
_exptl_absorpt_correction_T_max 0.9900
_exptl_absorpt_correction_T_min 0.9671
_exptl_absorpt_correction_type multi-scan
_exptl_absorpt_process_details 'SADABS, Sheldrick (2003)'
_exptl_crystal_colour colourless
_exptl_crystal_density_diffrn 1.150
_exptl_crystal_density_method 'not measured'
_exptl_crystal_description block
_exptl_crystal_F_000 1312
_exptl_crystal_size_max 0.40
_exptl_crystal_size_mid 0.20
_exptl_crystal_size_min 0.12
_refine_diff_density_max 0.202
_refine_diff_density_min -0.196
_refine_diff_density_rms 0.039
_refine_ls_extinction_method none
_refine_ls_goodness_of_fit_ref 1.022
_refine_ls_hydrogen_treatment constr
_refine_ls_matrix_type full
_refine_ls_number_parameters 217
_refine_ls_number_reflns 4201
_refine_ls_number_restraints 0
_refine_ls_restrained_S_all 1.022
_refine_ls_R_factor_all 0.0694
_refine_ls_R_factor_gt 0.0443
_refine_ls_shift/su_max 0.000
_refine_ls_shift/su_mean 0.000
_refine_ls_structure_factor_coef Fsqd
_refine_ls_weighting_details 'calc w=1/[\s^2^(Fo^2^)+(0.0404P)^2^+1.1374P] where P=(Fo^2^+2Fc^2^)/3'
_refine_ls_weighting_scheme calc
_refine_ls_wR_factor_gt 0.0951
_refine_ls_wR_factor_ref 0.1068
_reflns_number_gt 3076
_reflns_number_total 4201
_reflns_threshold_expression >2sigma(I)
_cod_data_source_file cg060167psup1.cif
_cod_data_source_block darr031
_cod_depositor_comments
;
The following automatic conversions were performed:

'_symmetry_cell_setting' value 'Orthorhombic' changed to
'orthorhombic' according to
/home/saulius/struct/CIF-dictionaries/cif_core.dic dictionary named
'cif_core.dic' version 2.4.2 from 2011-04-26.

Automatic conversion script
Id: cif_fix_values 1891 2012-01-12 08:04:46Z andrius 
;
_cod_original_cell_volume 3482.8(13)
_cod_original_sg_symbol_H-M Pbca
_cod_database_code 4508764

loop_
_symmetry_equiv_pos_as_xyz
'x, y, z'
'-x+1/2, -y, z+1/2'
'-x, y+1/2, -z+1/2'
'x+1/2, -y+1/2, -z'
'-x, -y, -z'
'x-1/2, y, -z-1/2'
'x, -y-1/2, z-1/2'
'-x-1/2, y-1/2, z'

loop_
_atom_site_label
_atom_site_type_symbol
_atom_site_fract_x
_atom_site_fract_y
_atom_site_fract_z
_atom_site_U_iso_or_equiv
_atom_site_adp_type
_atom_site_occupancy
_atom_site_symmetry_multiplicity
_atom_site_calc_flag
_atom_site_refinement_flags
_atom_site_disorder_assembly
_atom_site_disorder_group
C1 C 0.29022(12) 0.47051(7) 0.04969(7) 0.0227(3) Uani 1 1 d . A .
C2 C 0.17990(13) 0.34166(8) 0.04237(7) 0.0274(3) Uani 1 1 d . . .
H2A H 0.1464 0.3579 0.0901 0.033 Uiso 1 1 calc R . .
C3 C 0.07610(13) 0.32619(9) -0.00860(8) 0.0353(4) Uani 1 1 d . . .
H3A H 0.0262 0.3739 -0.0123 0.053 Uiso 1 1 calc R . .
H3B H 0.0274 0.2822 0.0098 0.053 Uiso 1 1 calc R . .
H3C H 0.1076 0.3124 -0.0563 0.053 Uiso 1 1 calc R . .
C4 C 0.25805(14) 0.26886(8) 0.05316(9) 0.0346(3) Uani 1 1 d . . .
H4A H 0.3225 0.2811 0.0874 0.052 Uiso 1 1 calc R . .
H4B H 0.2933 0.2530 0.0070 0.052 Uiso 1 1 calc R . .
H4C H 0.2089 0.2254 0.0721 0.052 Uiso 1 1 calc R . .
C5 C 0.32705(13) 0.54279(8) -0.06464(7) 0.0260(3) Uani 1 1 d . . .
H5A H 0.3526 0.4929 -0.0893 0.031 Uiso 1 1 calc R . .
C6 C 0.41068(14) 0.60955(8) -0.08674(8) 0.0334(3) Uani 1 1 d . . .
H6A H 0.4926 0.5976 -0.0705 0.050 Uiso 1 1 calc R . .
H6B H 0.3836 0.6592 -0.0647 0.050 Uiso 1 1 calc R . .
H6C H 0.4099 0.6150 -0.1393 0.050 Uiso 1 1 calc R . .
C7 C 0.19841(15) 0.56161(11) -0.08563(9) 0.0444(4) Uani 1 1 d . . .
H7A H 0.1457 0.5183 -0.0702 0.067 Uiso 1 1 calc R . .
H7B H 0.1932 0.5677 -0.1380 0.067 Uiso 1 1 calc R . .
H7C H 0.1732 0.6110 -0.0623 0.067 Uiso 1 1 calc R . .
C8 C 0.28041(14) 0.54453(8) 0.16598(7) 0.0313(3) Uani 0.755(2) 1 d P A 1
H8A H 0.2923 0.5922 0.1347 0.038 Uiso 0.755(2) 1 calc PR A 1
C9 C 0.3844(2) 0.53879(13) 0.22023(11) 0.0444(6) Uani 0.755(2) 1 d P A 1
H9A H 0.4608 0.5346 0.1942 0.067 Uiso 0.755(2) 1 calc PR A 1
H9B H 0.3734 0.4918 0.2505 0.067 Uiso 0.755(2) 1 calc PR A 1
H9C H 0.3854 0.5864 0.2505 0.067 Uiso 0.755(2) 1 calc PR A 1
C10 C 0.1616(2) 0.55011(15) 0.20272(14) 0.0520(6) Uani 0.755(2) 1 d P A 1
H10A H 0.0979 0.5557 0.1666 0.078 Uiso 0.755(2) 1 calc PR A 1
H10B H 0.1610 0.5964 0.2346 0.078 Uiso 0.755(2) 1 calc PR A 1
H10C H 0.1477 0.5020 0.2311 0.078 Uiso 0.755(2) 1 calc PR A 1
C8' C 0.28041(14) 0.54453(8) 0.16598(7) 0.0313(3) Uani 0.245(2) 1 d P A 2
H8'A H 0.3429 0.5826 0.1484 0.038 Uiso 0.245(2) 1 calc PR A 2
C9' C 0.3021(8) 0.5263(4) 0.2430(4) 0.0444(6) Uani 0.245(2) 1 d P A 2
H9'A H 0.3805 0.5003 0.2482 0.067 Uiso 0.245(2) 1 calc PR A 2
H9'B H 0.2388 0.4909 0.2607 0.067 Uiso 0.245(2) 1 calc PR A 2
H9'C H 0.3015 0.5756 0.2709 0.067 Uiso 0.245(2) 1 calc PR A 2
C10' C 0.1494(7) 0.5835(5) 0.1571(5) 0.0520(6) Uani 0.245(2) 1 d P A 2
H10D H 0.1371 0.5990 0.1068 0.078 Uiso 0.245(2) 1 calc PR A 2
H10E H 0.1432 0.6305 0.1880 0.078 Uiso 0.245(2) 1 calc PR A 2
H10F H 0.0879 0.5449 0.1711 0.078 Uiso 0.245(2) 1 calc PR A 2
C11 C 0.27609(13) 0.29048(8) 0.26254(7) 0.0269(3) Uani 1 1 d . . .
C12 C 0.40756(13) 0.28252(8) 0.27534(7) 0.0299(3) Uani 1 1 d . . .
H12A H 0.4562 0.3165 0.2468 0.036 Uiso 1 1 calc R . .
C13 C 0.46871(12) 0.23559(8) 0.32034(7) 0.0286(3) Uani 1 1 d . . .
H13A H 0.5535 0.2421 0.3185 0.034 Uiso 1 1 calc R . .
C14 C 0.42657(12) 0.17467(8) 0.37303(7) 0.0240(3) Uani 1 1 d . . .
N1 N 0.25164(11) 0.40743(6) 0.01366(6) 0.0260(3) Uani 1 1 d . . .
H1 H 0.2788(14) 0.3998(9) -0.0312(9) 0.031 Uiso 1 1 d . . .
N2 N 0.33699(11) 0.53177(6) 0.01354(6) 0.0243(3) Uani 1 1 d . . .
H2 H 0.3809(14) 0.5663(9) 0.0377(8) 0.029 Uiso 1 1 d . . .
N3 N 0.28249(11) 0.47283(7) 0.12136(6) 0.0283(3) Uani 1 1 d . . .
H3 H 0.2655(14) 0.4268(10) 0.1451(8) 0.034 Uiso 1 1 d . . .
O1 O 0.20215(9) 0.24288(6) 0.29480(5) 0.0312(2) Uani 1 1 d . . .
H4 H 0.2497(14) 0.2051(9) 0.3306(9) 0.037 Uiso 1 1 d . . .
O2 O 0.23969(10) 0.34208(6) 0.22145(5) 0.0393(3) Uani 1 1 d . . .
O3 O 0.31462(8) 0.15652(6) 0.37475(5) 0.0288(2) Uani 1 1 d . . .
O4 O 0.50198(9) 0.14425(6) 0.41301(5) 0.0341(3) Uani 1 1 d . . .

loop_
_atom_site_aniso_label
_atom_site_aniso_U_11
_atom_site_aniso_U_22
_atom_site_aniso_U_33
_atom_site_aniso_U_23
_atom_site_aniso_U_13
_atom_site_aniso_U_12
C1 0.0260(7) 0.0187(6) 0.0233(6) 0.0000(5) -0.0009(5) 0.0023(5)
C2 0.0327(8) 0.0208(6) 0.0286(7) -0.0013(5) 0.0060(6) -0.0046(6)
C3 0.0305(8) 0.0321(8) 0.0433(9) 0.0000(7) 0.0029(7) -0.0050(6)
C4 0.0376(8) 0.0246(7) 0.0415(8) 0.0024(6) 0.0021(7) -0.0025(6)
C5 0.0372(8) 0.0208(6) 0.0200(6) -0.0003(5) 0.0029(6) -0.0007(6)
C6 0.0371(8) 0.0283(7) 0.0348(8) 0.0086(6) 0.0037(6) -0.0009(6)
C7 0.0429(10) 0.0523(10) 0.0380(9) 0.0153(8) -0.0131(7) -0.0114(8)
C8 0.0454(9) 0.0250(7) 0.0234(7) -0.0042(6) 0.0008(6) -0.0028(6)
C9 0.0640(16) 0.0388(11) 0.0306(11) 0.0012(9) -0.0129(10) -0.0117(11)
C10 0.0573(14) 0.0471(14) 0.0515(15) -0.0179(11) 0.0140(13) 0.0013(11)
C8' 0.0454(9) 0.0250(7) 0.0234(7) -0.0042(6) 0.0008(6) -0.0028(6)
C9' 0.0640(16) 0.0388(11) 0.0306(11) 0.0012(9) -0.0129(10) -0.0117(11)
C10' 0.0573(14) 0.0471(14) 0.0515(15) -0.0179(11) 0.0140(13) 0.0013(11)
C11 0.0381(8) 0.0235(7) 0.0191(6) 0.0008(5) -0.0025(6) 0.0007(6)
C12 0.0338(8) 0.0283(7) 0.0277(7) 0.0052(6) 0.0048(6) -0.0052(6)
C13 0.0248(7) 0.0313(7) 0.0295(7) 0.0003(6) 0.0028(6) -0.0027(6)
C14 0.0287(7) 0.0217(6) 0.0217(6) -0.0035(5) 0.0006(5) 0.0028(5)
N1 0.0345(6) 0.0210(6) 0.0224(6) -0.0035(5) 0.0062(5) -0.0042(5)
N2 0.0315(6) 0.0203(5) 0.0211(6) -0.0005(4) -0.0041(5) -0.0051(5)
N3 0.0436(7) 0.0202(6) 0.0211(6) 0.0010(5) 0.0009(5) -0.0015(5)
O1 0.0293(5) 0.0339(5) 0.0306(5) 0.0099(4) -0.0048(4) -0.0015(4)
O2 0.0512(7) 0.0338(6) 0.0329(6) 0.0121(5) -0.0061(5) 0.0028(5)
O3 0.0285(5) 0.0305(5) 0.0274(5) 0.0090(4) -0.0016(4) -0.0027(4)
O4 0.0358(6) 0.0330(5) 0.0336(5) 0.0040(4) -0.0070(4) 0.0075(4)

loop_
_atom_type_symbol
_atom_type_description
_atom_type_scat_dispersion_real
_atom_type_scat_dispersion_imag
_atom_type_scat_source
C C 0.0033 0.0016 'International Tables Vol C Tables 4.2.6.8 and 6.1.1.4'
H H 0.0000 0.0000 'International Tables Vol C Tables 4.2.6.8 and 6.1.1.4'
N N 0.0061 0.0033 'International Tables Vol C Tables 4.2.6.8 and 6.1.1.4'
O O 0.0106 0.0060 'International Tables Vol C Tables 4.2.6.8 and 6.1.1.4'

loop_
_geom_angle_atom_site_label_1
_geom_angle_atom_site_label_2
_geom_angle_atom_site_label_3
_geom_angle
N1 C1 N3 120.36(12)
N1 C1 N2 119.42(12)
N3 C1 N2 120.22(12)
N1 C2 C4 110.39(12)
N1 C2 C3 108.50(11)
C4 C2 C3 112.29(12)
N2 C5 C7 110.61(12)
N2 C5 C6 108.39(11)
C7 C5 C6 110.69(12)
N3 C8 C10 108.97(14)
N3 C8 C9 107.87(14)
C10 C8 C9 111.77(17)
O2 C11 O1 121.19(13)
O2 C11 C12 119.21(13)
O1 C11 C12 119.59(12)
C13 C12 C11 130.80(13)
C12 C13 C14 131.07(13)
O4 C14 O3 123.11(12)
O4 C14 C13 117.89(12)
O3 C14 C13 119.00(12)
C1 N1 C2 126.74(11)
C1 N2 C5 124.41(11)
C1 N3 C8 126.09(12)

loop_
_geom_bond_atom_site_label_1
_geom_bond_atom_site_label_2
_geom_bond_distance
C1 N1 1.3280(17)
C1 N3 1.3348(17)
C1 N2 1.3374(17)
C2 N1 1.4664(17)
C2 C4 1.517(2)
C2 C3 1.515(2)
C5 N2 1.4683(17)
C5 C7 1.516(2)
C5 C6 1.5168(19)
C8 N3 1.4661(17)
C8 C10 1.490(3)
C8 C9 1.537(3)
C11 O2 1.2262(16)
C11 O1 1.2958(16)
C11 C12 1.487(2)
C12 C13 1.3369(19)
C13 C14 1.4942(19)
C14 O4 1.2320(16)
C14 O3 1.2822(16)

loop_
_geom_hbond_atom_site_label_D
_geom_hbond_atom_site_label_H
_geom_hbond_atom_site_label_A
_geom_hbond_distance_DH
_geom_hbond_distance_HA
_geom_hbond_distance_DA
_geom_hbond_angle_DHA
_geom_hbond_site_symmetry_A
N1 H1 O3 0.896(16) 2.028(16) 2.8830(16) 159.3(14) 7_565
N2 H2 O4 0.883(15) 2.064(16) 2.9435(15) 174.0(14) 3_655
N3 H3 O2 0.912(16) 2.034(16) 2.9230(16) 164.5(13) .
O1 H4 O3 1.061(17) 1.366(17) 2.4270(13) 177.8(15) .

loop_
_geom_torsion_atom_site_label_1
_geom_torsion_atom_site_label_2
_geom_torsion_atom_site_label_3
_geom_torsion_atom_site_label_4
_geom_torsion
O2 C11 C12 C13 175.02(14)
O1 C11 C12 C13 -5.1(2)
C11 C12 C13 C14 0.3(3)
C12 C13 C14 O4 -173.65(14)
C12 C13 C14 O3 6.3(2)
N3 C1 N1 C2 11.4(2)
N2 C1 N1 C2 -168.67(13)
C4 C2 N1 C1 -104.51(16)
C3 C2 N1 C1 132.05(14)
N1 C1 N2 C5 13.4(2)
N3 C1 N2 C5 -166.66(13)
C7 C5 N2 C1 69.15(17)
C6 C5 N2 C1 -169.33(12)
N1 C1 N3 C8 -157.19(13)
N2 C1 N3 C8 22.9(2)
C10 C8 N3 C1 115.11(18)
C9 C8 N3 C1 -123.37(17)
